data_2105929
loop_
_publ_author_name
'Allan, David R.'
'Bailey, Daniel'
'Bird, Nigel'
'Blake, Alexander J.'
'Champness, Neil R.'
'Huang, Deguang'
'Keane, Conal P.'
'McMaster, Jonathan'
'Prior, Timothy J.'
'Tidey, Jeremiah P.'
'Schr\"oder, Martin'

_publ_section_title
;
 High-pressure studies of palladium and platinum thioether macrocyclic
 dihalide complexes
;
_journal_coeditor_code XK5015
_journal_issue 3
_journal_name_full 'Acta Crystallographica Section B'
_journal_page_first 469
_journal_page_last 486
_journal_paper_doi 10.1107/S2052520614008786
_journal_volume 70
_journal_year 2014
_chemical_formula_moiety 'C6 H12 I2 Pt S3'
_chemical_formula_sum 'C6 H12 I2 Pt S3'
_chemical_formula_weight 629.23
_chemical_name_systematic
;
 ?
;
_space_group_crystal_system orthorhombic
_space_group_IT_number 19
_space_group_name_Hall 'P 2ac 2ab'
_space_group_name_H-M_alt 'P 21 21 21'
_symmetry_space_group_name_Hall 'P 2ac 2ab'
_symmetry_space_group_name_H-M 'P 21 21 21'
_atom_sites_solution_hydrogens geom
_atom_sites_solution_primary isomor
_cell_angle_alpha 90
_cell_angle_beta 90
_cell_angle_gamma 90
_cell_formula_units_Z 4
_cell_length_a 7.326(2)
_cell_length_b 11.870(4)
_cell_length_c 12.82(2)
_cell_measurement_pressure 600000
_cell_measurement_reflns_used 1607
_cell_measurement_temperature 296(2)
_cell_measurement_theta_max 28.1325
_cell_measurement_theta_min 3.1962
_cell_volume 1114.8(18)
_computing_cell_refinement
;
CrysAlisPro, Oxford Diffraction Ltd.,
Version 1.171.34.44 (release 25-10-2010 CrysAlis171 .NET)
(compiled Oct 25 2010,18:11:34)
;
_computing_data_collection
;
CrysAlisPro, Oxford Diffraction Ltd.,
Version 1.171.34.44 (release 25-10-2010 CrysAlis171 .NET)
(compiled Oct 25 2010,18:11:34)
;
_computing_data_reduction
;
CrysAlisPro, Oxford Diffraction Ltd.,
Version 1.171.34.44 (release 25-10-2010 CrysAlis171 .NET)
(compiled Oct 25 2010,18:11:34)
;
_computing_structure_refinement
;
SHELXL, G.M. Sheldrick, Acta Cryst.
(2008). A64, 112-122
;
_diffrn_ambient_temperature 296(2)
_diffrn_detector_area_resol_mean 16.1592
_diffrn_measured_fraction_theta_full 0.412
_diffrn_measured_fraction_theta_max 0.393
_diffrn_measurement_device_type 'Rigaku 724 CCD area detector on Crystal Logic 4-circle kappa goniometer'
_diffrn_measurement_method '\w scans'
_diffrn_radiation_monochromator 'silicon double crystal'
_diffrn_radiation_source 'Diamond Light Source Beamline I19'
_diffrn_radiation_type synchrotron
_diffrn_radiation_wavelength 0.6889
_diffrn_reflns_av_R_equivalents 0.095
_diffrn_reflns_limit_h_max 9
_diffrn_reflns_limit_h_min -9
_diffrn_reflns_limit_k_max 15
_diffrn_reflns_limit_k_min -15
_diffrn_reflns_limit_l_max 6
_diffrn_reflns_limit_l_min -6
_diffrn_reflns_number 4587
_diffrn_reflns_theta_full 27.500
_diffrn_reflns_theta_max 28.194
_diffrn_reflns_theta_min 3.203
_exptl_absorpt_coefficient_mu 18.631
_exptl_absorpt_correction_T_max 1.00000
_exptl_absorpt_correction_T_min 0.30659
_exptl_absorpt_correction_type multi-scan
_exptl_absorpt_process_details
;
CrysAlisPro, Oxford Diffraction Ltd.,
Version 1.171.34.44 (release 25-10-2010 CrysAlis171 .NET)
(compiled Oct 25 2010,18:11:34)
Empirical absorption correction using spherical harmonics,
 implemented in SCALE3 ABSPACK scaling algorithm.
;
_exptl_crystal_colour orange
_exptl_crystal_density_diffrn 3.749
_exptl_crystal_density_method 'not measured'
_exptl_crystal_description 'parallelogram plate'
_exptl_crystal_F_000 1120
_exptl_crystal_size_max 0.11
_exptl_crystal_size_mid 0.05
_exptl_crystal_size_min 0.02
_refine_diff_density_max 1.38
_refine_diff_density_min -1.05
_refine_ls_abs_structure_details
;
 Refined as an inversion twin.
;
_refine_ls_abs_structure_Flack 0.12(4)
_refine_ls_extinction_method none
_refine_ls_goodness_of_fit_ref 1.028
_refine_ls_hydrogen_treatment constr
_refine_ls_matrix_type full
_refine_ls_number_parameters 110
_refine_ls_number_reflns 1023
_refine_ls_number_restraints 103
_refine_ls_restrained_S_all 0.983
_refine_ls_R_factor_all 0.0886
_refine_ls_R_factor_gt 0.0656
_refine_ls_shift/su_max 0.007
_refine_ls_shift/su_mean 0.001
_refine_ls_structure_factor_coef Fsqd
_refine_ls_weighting_details
;
 w=1/[\s^2^(Fo^2^)+(0.0930P)^2^]
 where P=(Fo^2^+2Fc^2^)/3
;
_refine_ls_weighting_scheme calc
_refine_ls_wR_factor_gt 0.150
_refine_ls_wR_factor_ref 0.161
_reflns_number_gt 792
_reflns_number_total 1023
_reflns_threshold_expression 'I > 2\s(I)'
_cod_data_source_file xk5015sup1.cif
_cod_data_source_block cmpd_6_6.0_kbar
_cod_original_cell_volume 1115(2)
_cod_database_code 2105929
_cod_database_fobs_code 2105929

loop_
_space_group_symop_operation_xyz
'x, y, z'
'-x+1/2, -y, z+1/2'
'-x, y+1/2, -z+1/2'
'x+1/2, -y+1/2, -z'

loop_
_atom_site_type_symbol
_atom_site_label
_atom_site_fract_x
_atom_site_fract_y
_atom_site_fract_z
_atom_site_U_iso_or_equiv
_atom_site_adp_type
_atom_site_calc_flag
_atom_site_occupancy
Pt Pt1 0.8985(2) 0.12543(13) 0.6082(3) 0.0507(16) Uani d 1
I I1 0.7310(5) 0.2526(3) 0.7427(7) 0.066(2) Uani d 1
I I2 1.1575(4) 0.0784(2) 0.7431(7) 0.062(2) Uani d 1
S S1 0.6810(18) -0.0983(8) 0.616(2) 0.060(4) Uani d 1
S S4 0.6846(16) 0.1754(8) 0.4906(17) 0.052(3) Uani d 1
S S7 1.0397(15) 0.0286(8) 0.4797(17) 0.051(3) Uani d 1
C C2 0.533(6) -0.043(2) 0.514(4) 0.057(6) Uani d 1
H H2A 0.5885 -0.0621 0.4475 0.068 Uiso calc 1
H H2B 0.4181 -0.0833 0.5179 0.068 Uiso calc 1
C C3 0.492(4) 0.082(2) 0.514(8) 0.055(5) Uani d 1
H H3A 0.4389 0.1014 0.5809 0.066 Uiso calc 1
H H3B 0.4006 0.0964 0.4610 0.066 Uiso calc 1
C C5 0.768(6) 0.134(3) 0.362(2) 0.054(4) Uani d 1
H H5A 0.6644 0.1159 0.3184 0.065 Uiso calc 1
H H5B 0.8313 0.1970 0.3313 0.065 Uiso calc 1
C C6 0.896(5) 0.033(3) 0.364(3) 0.052(4) Uani d 1
H H6A 0.9733 0.0357 0.3024 0.062 Uiso calc 1
H H6B 0.8244 -0.0355 0.3603 0.062 Uiso calc 1
C C8 1.036(5) -0.117(2) 0.523(6) 0.056(5) Uani d 1
H H8A 1.1017 -0.1616 0.4711 0.067 Uiso calc 1
H H8B 1.1047 -0.1219 0.5871 0.067 Uiso calc 1
C C9 0.852(5) -0.173(3) 0.540(5) 0.058(5) Uani d 1
H H9A 0.8742 -0.2450 0.5745 0.070 Uiso calc 1
H H9B 0.7996 -0.1896 0.4727 0.070 Uiso calc 1

loop_
_atom_site_aniso_label
_atom_site_aniso_U_11
_atom_site_aniso_U_22
_atom_site_aniso_U_33
_atom_site_aniso_U_12
_atom_site_aniso_U_13
_atom_site_aniso_U_23
Pt1 0.0466(9) 0.0394(7) 0.066(5) -0.0009(7) -0.0009(16) 0.0008(13)
I1 0.078(2) 0.0545(16) 0.066(7) 0.0093(13) 0.002(4) -0.003(2)
I2 0.0585(19) 0.0607(17) 0.067(8) 0.0020(12) -0.006(3) 0.001(2)
S1 0.058(5) 0.046(3) 0.075(15) -0.004(3) -0.001(6) 0.009(4)
S4 0.050(5) 0.041(4) 0.066(8) 0.005(3) 0.001(6) 0.003(5)
S7 0.043(4) 0.042(4) 0.069(7) 0.000(3) -0.005(5) -0.003(5)
C2 0.052(8) 0.046(6) 0.072(15) -0.004(5) -0.003(8) -0.001(8)
C3 0.050(7) 0.048(7) 0.068(14) -0.001(6) -0.004(7) 0.000(9)
C5 0.047(9) 0.049(9) 0.067(7) 0.006(7) -0.003(8) -0.002(9)
C6 0.041(9) 0.048(9) 0.067(8) 0.002(8) -0.003(8) -0.001(8)
C8 0.055(8) 0.041(5) 0.071(13) 0.003(7) -0.007(9) -0.002(6)
C9 0.060(8) 0.040(5) 0.074(15) -0.001(5) -0.008(9) 0.003(7)

loop_
_atom_type_symbol
_atom_type_description
_atom_type_scat_dispersion_real
_atom_type_scat_dispersion_imag
_atom_type_scat_source
C C 0.0033 0.0016 'International Tables Vol C Tables 4.2.6.8 and 6.1.1.4'
H H 0.0000 0.0000 'International Tables Vol C Tables 4.2.6.8 and 6.1.1.4'
S S 0.1246 0.1234 'International Tables Vol C Tables 4.2.6.8 and 6.1.1.4'
I I -0.4742 1.8119 'International Tables Vol C Tables 4.2.6.8 and 6.1.1.4'
Pt Pt -1.7033 8.3905 'International Tables Vol C Tables 4.2.6.8 and 6.1.1.4'

loop_
_geom_angle_atom_site_label_1
_geom_angle_atom_site_label_2
_geom_angle_atom_site_label_3
_geom_angle_site_symmetry_1
_geom_angle_site_symmetry_3
_geom_angle
I1 Pt1 I2 . . 91.6(3)
I1 Pt1 S1 . . 103.4(4)
I1 Pt1 S4 . 4_556 97.7(3)
I2 Pt1 S1 . . 99.6(4)
I2 Pt1 S4 . 4_556 87.0(3)
S1 Pt1 S4 . 4_556 157.6(6)
S4 Pt1 I1 . . 87.9(5)
S4 Pt1 I2 . . 176.6(3)
S4 Pt1 S1 . . 83.7(5)
S4 Pt1 S4 . 4_556 89.79(18)
S4 Pt1 S7 . . 87.9(7)
S7 Pt1 I1 . . 174.3(5)
S7 Pt1 I2 . . 92.4(5)
S7 Pt1 S1 . . 79.9(5)
S7 Pt1 S4 . 4_556 78.5(4)
Pt1 I1 I2 . 3_756 120.0(2)
Pt1 I1 I2 . 1_455 99.67(15)
I2 I1 I2 3_756 1_455 128.06(9)
C2 S1 Pt1 . . 88.5(13)
C9 S1 Pt1 . . 92.7(11)
C9 S1 C2 . . 101(3)
C3 S4 Pt1 . . 106(3)
C3 S4 C5 . . 104(3)
C5 S4 Pt1 . . 107.3(14)
C6 S7 Pt1 . . 108.4(14)
C8 S7 Pt1 . . 105(2)
C8 S7 C6 . . 105(3)
S1 C2 H2A . . 107.8
S1 C2 H2B . . 107.8
H2A C2 H2B . . 107.1
C3 C2 S1 . . 118(4)
C3 C2 H2A . . 107.8
C3 C2 H2B . . 107.8
S4 C3 H3A . . 108.2
S4 C3 H3B . . 108.2
C2 C3 S4 . . 116(3)
C2 C3 H3A . . 108.2
C2 C3 H3B . . 108.2
H3A C3 H3B . . 107.4
S4 C5 H5A . . 108.7
S4 C5 H5B . . 108.7
H5A C5 H5B . . 107.6
C6 C5 S4 . . 114(3)
C6 C5 H5A . . 108.7
C6 C5 H5B . . 108.7
S7 C6 H6A . . 109.0
S7 C6 H6B . . 109.0
C5 C6 S7 . . 113(2)
C5 C6 H6A . . 109.0
C5 C6 H6B . . 109.0
H6A C6 H6B . . 107.8
S7 C8 H8A . . 107.7
S7 C8 H8B . . 107.7
H8A C8 H8B . . 107.1
C9 C8 S7 . . 118(3)
C9 C8 H8A . . 107.7
C9 C8 H8B . . 107.7
S1 C9 H9A . . 107.7
S1 C9 H9B . . 107.7
C8 C9 S1 . . 119(3)
C8 C9 H9A . . 107.7
C8 C9 H9B . . 107.7
H9A C9 H9B . . 107.1

loop_
_geom_bond_atom_site_label_1
_geom_bond_atom_site_label_2
_geom_bond_site_symmetry_2
_geom_bond_distance
Pt1 I1 . 2.599(7)
Pt1 I2 . 2.627(7)
Pt1 S1 . 3.098(11)
Pt1 S4 4_556 3.404(12)
Pt1 S4 . 2.255(16)
Pt1 S7 . 2.260(17)
I1 I2 3_756 3.957(4)
I1 I2 1_455 4.683(5)
S1 C2 . 1.821(14)
S1 C9 . 1.821(14)
S4 C3 . 1.818(14)
S4 C5 . 1.822(14)
S7 C6 . 1.821(14)
S7 C8 . 1.817(14)
C2 H2A . 0.9700
C2 H2B . 0.9700
C2 C3 . 1.518(14)
C3 H3A . 0.9700
C3 H3B . 0.9700
C5 H5A . 0.9700
C5 H5B . 0.9700
C5 C6 . 1.517(14)
C6 H6A . 0.9700
C6 H6B . 0.9700
C8 H8A . 0.9700
C8 H8B . 0.9700
C8 C9 . 1.521(14)
C9 H9A . 0.9700
C9 H9B . 0.9700

loop_
_geom_torsion_atom_site_label_1
_geom_torsion_atom_site_label_2
_geom_torsion_atom_site_label_3
_geom_torsion_atom_site_label_4
_geom_torsion
Pt1 S1 C2 C3 -35(4)
Pt1 S1 C9 C8 12(5)
Pt1 S4 C3 C2 -53(6)
Pt1 S4 C5 C6 28(3)
Pt1 S7 C6 C5 24(4)
Pt1 S7 C8 C9 61(6)
S1 C2 C3 S4 65(7)
S4 C5 C6 S7 -34(4)
S7 C8 C9 S1 -48(8)
C2 S1 C9 C8 101(5)
C3 S4 C5 C6 -83(4)
C5 S4 C3 C2 60(6)
C6 S7 C8 C9 -54(6)
C8 S7 C6 C5 136(3)
C9 S1 C2 C3 -127(4)
